data_2234725
loop_
_publ_author_name
'Nimthong, Ruthairat'
'Pakawatchai, Chaveng'
'Wattanakanjana, Yupa'

_publ_section_title
;
 Di-\m-bromido-bis({2-[(4,6-dimethylpyrimidin-2-yl)disulfanyl]-4,6-dimethylpyrimidine-\k^2^<i>N</i>^1^,<i>S</i>^2^}copper(I))
;
_journal_coeditor_code LH5449
_journal_issue 5
_journal_name_full 'Acta Crystallographica Section E'
_journal_page_first m645
_journal_paper_doi 10.1107/S1600536812016315
_journal_volume 68
_journal_year 2012
_chemical_formula_iupac '[Cu2 Br2 (C12 H14 N4 S2)2]'
_chemical_formula_moiety 'C24 H28 Br2 Cu2 N8 S4'
_chemical_formula_sum 'C24 H28 Br2 Cu2 N8 S4'
_chemical_formula_weight 843.68
_chemical_name_systematic
;Di-\m-bromido-bis({2-[(4,6-dimethylpyrimidin-2-yl)disulfanyl]-4,6-
dimethylpyrimidine-\k^2^<i>N</i>^1^,<i>S</i>^2^}copper(I))
;
_space_group_IT_number 15
_symmetry_cell_setting monoclinic
_symmetry_space_group_name_Hall '-C 2yc'
_symmetry_space_group_name_H-M 'C 1 2/c 1'
_atom_sites_solution_hydrogens geom
_atom_sites_solution_primary direct
_atom_sites_solution_secondary difmap
_audit_creation_method SHELXL-97
_cell_angle_alpha 90.00
_cell_angle_beta 109.1780(10)
_cell_angle_gamma 90.00
_cell_formula_units_Z 4
_cell_length_a 15.3351(7)
_cell_length_b 15.3898(7)
_cell_length_c 14.3398(7)
_cell_measurement_reflns_used 16645
_cell_measurement_temperature 293(2)
_cell_measurement_theta_max 24.7
_cell_measurement_theta_min 1.9
_cell_volume 3196.4(3)
_computing_cell_refinement 'SAINT (Bruker, 2003)'
_computing_data_collection 'SMART (Bruker, 1998)'
_computing_data_reduction 'SAINT (Bruker, 2003)'
_computing_molecular_graphics 'SHELXTL (Sheldrick, 2008)'
_computing_publication_material
;
SHELXL97 (Sheldrick, 2008) and publCIF (Westrip, 2010)
;
_computing_structure_refinement 'SHELXL97 (Sheldrick, 2008)'
_computing_structure_solution 'SHELXS97 (Sheldrick, 2008)'
_diffrn_ambient_temperature 293(2)
_diffrn_measured_fraction_theta_full 1.000
_diffrn_measured_fraction_theta_max 1.000
_diffrn_measurement_device_type 'Bruker SMART CCD'
_diffrn_measurement_method '\f and \w scans'
_diffrn_radiation_monochromator graphite
_diffrn_radiation_source 'fine-focus sealed tube'
_diffrn_radiation_type MoK\a
_diffrn_radiation_wavelength 0.71073
_diffrn_reflns_av_R_equivalents 0.0244
_diffrn_reflns_av_sigmaI/netI 0.0231
_diffrn_reflns_limit_h_max 18
_diffrn_reflns_limit_h_min -18
_diffrn_reflns_limit_k_max 17
_diffrn_reflns_limit_k_min -18
_diffrn_reflns_limit_l_max 16
_diffrn_reflns_limit_l_min -16
_diffrn_reflns_number 12339
_diffrn_reflns_theta_full 24.71
_diffrn_reflns_theta_max 24.71
_diffrn_reflns_theta_min 1.93
_exptl_absorpt_coefficient_mu 4.122
_exptl_absorpt_correction_T_max 0.662
_exptl_absorpt_correction_T_min 0.425
_exptl_absorpt_correction_type integration
_exptl_absorpt_process_details '(SADABS; Bruker, 2003)'
_exptl_crystal_colour colorless
_exptl_crystal_density_diffrn 1.753
_exptl_crystal_density_method 'not measured'
_exptl_crystal_description plate
_exptl_crystal_F_000 1680
_exptl_crystal_size_max 0.214
_exptl_crystal_size_mid 0.175
_exptl_crystal_size_min 0.100
_refine_diff_density_max 0.373
_refine_diff_density_min -0.305
_refine_ls_extinction_method none
_refine_ls_goodness_of_fit_ref 1.041
_refine_ls_hydrogen_treatment constr
_refine_ls_matrix_type full
_refine_ls_number_parameters 181
_refine_ls_number_reflns 2732
_refine_ls_number_restraints 55
_refine_ls_restrained_S_all 1.031
_refine_ls_R_factor_all 0.0347
_refine_ls_R_factor_gt 0.0282
_refine_ls_shift/su_max 0.001
_refine_ls_shift/su_mean 0.000
_refine_ls_structure_factor_coef Fsqd
_refine_ls_weighting_details 'calc w=1/[\s^2^(Fo^2^)+(0.0412P)^2^+3.1838P] where P=(Fo^2^+2Fc^2^)/3'
_refine_ls_weighting_scheme calc
_refine_ls_wR_factor_gt 0.0733
_refine_ls_wR_factor_ref 0.0769
_reflns_number_gt 2344
_reflns_number_total 2732
_reflns_threshold_expression I>2\s(I)
_cod_data_source_file lh5449.cif
_cod_data_source_block I
_cod_original_sg_symbol_H-M 'C 2/c'
_cod_database_code 2234725
_cod_database_fobs_code 2234725

loop_
_symmetry_equiv_pos_as_xyz
'x, y, z'
'-x, y, -z+1/2'
'x+1/2, y+1/2, z'
'-x+1/2, y+1/2, -z+1/2'
'-x, -y, -z'
'x, -y, z-1/2'
'-x+1/2, -y+1/2, -z'
'x+1/2, -y+1/2, z-1/2'

loop_
_atom_site_type_symbol
_atom_site_label
_atom_site_fract_x
_atom_site_fract_y
_atom_site_fract_z
_atom_site_U_iso_or_equiv
_atom_site_adp_type
_atom_site_calc_flag
_atom_site_refinement_flags
_atom_site_occupancy
_atom_site_symmetry_multiplicity
C C1A 0.12116(19) 0.06625(19) 0.6388(2) 0.0437(7) Uani d U 1 1
C C2A 0.0939(2) -0.0746(2) 0.5935(3) 0.0541(8) Uani d U 1 1
C C3A 0.1153(2) -0.0561(2) 0.5100(3) 0.0559(8) Uani d U 1 1
H H1A 0.1118 -0.0994 0.4637 0.067 Uiso calc R 1 1
C C4A 0.1417(2) 0.0265(2) 0.4949(2) 0.0491(7) Uani d U 1 1
C C5A 0.0690(3) -0.1640(2) 0.6172(4) 0.0806(12) Uani d U 1 1
H H2A 0.0531 -0.1622 0.6766 0.097 Uiso calc R 1 1
H H4A 0.1206 -0.2022 0.6264 0.097 Uiso calc R 1 1
H H3A 0.0172 -0.1849 0.5637 0.097 Uiso calc R 1 1
C C6A 0.1667(3) 0.0518(3) 0.4062(3) 0.0738(11) Uani d U 1 1
H H7A 0.1835 0.1121 0.4107 0.089 Uiso calc R 1 1
H H5A 0.1147 0.0423 0.3477 0.089 Uiso calc R 1 1
H H6A 0.2178 0.0173 0.4033 0.089 Uiso calc R 1 1
C C1B 0.0927(2) 0.3281(2) 0.6662(2) 0.0444(7) Uani d U 1 1
C C2B 0.0657(2) 0.4721(2) 0.6545(2) 0.0535(8) Uani d U 1 1
C C3B -0.0270(2) 0.4533(2) 0.6114(2) 0.0572(8) Uani d U 1 1
H H1B -0.0700 0.4979 0.5910 0.069 Uiso calc R 1 1
C C4B -0.0549(2) 0.3680(2) 0.5989(2) 0.0534(8) Uani d U 1 1
C C5B 0.1020(3) 0.5630(2) 0.6741(3) 0.0741(11) Uani d U 1 1
H H2B 0.1679 0.5614 0.7044 0.089 Uiso calc R 1 1
H H4B 0.0749 0.5914 0.7174 0.089 Uiso calc R 1 1
H H3B 0.0866 0.5943 0.6129 0.089 Uiso calc R 1 1
C C6B -0.1546(2) 0.3429(3) 0.5541(3) 0.0743(11) Uani d U 1 1
H H5B -0.1599 0.2807 0.5516 0.089 Uiso calc R 1 1
H H6B -0.1787 0.3661 0.4885 0.089 Uiso calc R 1 1
H H7B -0.1890 0.3658 0.5937 0.089 Uiso calc R 1 1
Cu Cu1 0.20241(3) 0.20852(2) 0.55473(3) 0.05128(14) Uani d U 1 1
N N1A 0.09541(17) -0.01146(17) 0.65843(19) 0.0522(6) Uani d U 1 1
N N2A 0.14596(16) 0.09016(15) 0.56177(17) 0.0420(5) Uani d U 1 1
N N1B 0.12747(18) 0.40741(17) 0.68337(19) 0.0515(6) Uani d U 1 1
N N2B 0.00657(18) 0.30262(16) 0.62617(19) 0.0491(6) Uani d U 1 1
S S1A 0.12183(7) 0.14055(6) 0.73360(6) 0.0591(2) Uani d U 1 1
S S1B 0.18435(6) 0.24973(5) 0.70698(6) 0.0506(2) Uani d U 1 1
Br Br1 0.13259(2) 0.31106(2) 0.42440(3) 0.05795(13) Uani d U 1 1

loop_
_atom_site_aniso_label
_atom_site_aniso_U_11
_atom_site_aniso_U_22
_atom_site_aniso_U_33
_atom_site_aniso_U_12
_atom_site_aniso_U_13
_atom_site_aniso_U_23
C1A 0.0383(15) 0.0440(16) 0.0466(16) 0.0048(12) 0.0110(13) 0.0077(13)
C2A 0.0375(17) 0.0438(17) 0.072(2) -0.0002(13) 0.0056(15) 0.0108(16)
C3A 0.0514(19) 0.0434(17) 0.066(2) -0.0011(14) 0.0099(16) -0.0083(15)
C4A 0.0506(18) 0.0460(17) 0.0482(17) 0.0027(14) 0.0127(14) -0.0042(14)
C5A 0.070(3) 0.049(2) 0.113(3) -0.0075(18) 0.017(2) 0.017(2)
C6A 0.107(3) 0.062(2) 0.063(2) -0.011(2) 0.042(2) -0.0166(18)
C1B 0.0487(17) 0.0486(17) 0.0411(16) 0.0076(13) 0.0216(13) -0.0017(13)
C2B 0.070(2) 0.0468(18) 0.0517(18) 0.0055(15) 0.0303(16) -0.0021(14)
C3B 0.060(2) 0.0566(19) 0.059(2) 0.0166(15) 0.0256(16) 0.0068(16)
C4B 0.0501(18) 0.063(2) 0.0504(18) 0.0081(15) 0.0211(14) 0.0066(15)
C5B 0.092(3) 0.051(2) 0.083(3) 0.0023(19) 0.034(2) -0.0080(19)
C6B 0.051(2) 0.090(3) 0.082(3) 0.0056(19) 0.0231(18) 0.018(2)
Cu1 0.0570(3) 0.0424(2) 0.0616(3) 0.00037(16) 0.0292(2) 0.00422(17)
N1A 0.0473(14) 0.0483(15) 0.0595(16) -0.0005(12) 0.0157(12) 0.0126(13)
N2A 0.0429(13) 0.0409(13) 0.0426(13) -0.0011(10) 0.0146(10) 0.0018(10)
N1B 0.0565(16) 0.0476(15) 0.0552(15) 0.0014(12) 0.0249(12) -0.0074(12)
N2B 0.0477(15) 0.0521(15) 0.0501(15) 0.0017(12) 0.0197(12) 0.0034(12)
S1A 0.0828(6) 0.0531(5) 0.0510(5) 0.0106(4) 0.0351(4) 0.0078(4)
S1B 0.0495(4) 0.0485(5) 0.0521(4) 0.0070(3) 0.0142(3) -0.0062(4)
Br1 0.0467(2) 0.0548(2) 0.0746(3) 0.01020(14) 0.02299(17) 0.02122(16)

loop_
_atom_type_symbol
_atom_type_description
_atom_type_scat_dispersion_real
_atom_type_scat_dispersion_imag
_atom_type_scat_source
C C 0.0033 0.0016 'International Tables Vol C Tables 4.2.6.8 and 6.1.1.4'
H H 0.0000 0.0000 'International Tables Vol C Tables 4.2.6.8 and 6.1.1.4'
N N 0.0061 0.0033 'International Tables Vol C Tables 4.2.6.8 and 6.1.1.4'
S S 0.1246 0.1234 'International Tables Vol C Tables 4.2.6.8 and 6.1.1.4'
Cu Cu 0.3201 1.2651 'International Tables Vol C Tables 4.2.6.8 and 6.1.1.4'
Br Br -0.2901 2.4595 'International Tables Vol C Tables 4.2.6.8 and 6.1.1.4'

loop_
_geom_angle_atom_site_label_1
_geom_angle_atom_site_label_2
_geom_angle_atom_site_label_3
_geom_angle_site_symmetry_1
_geom_angle_site_symmetry_3
_geom_angle
N1A C1A N2A . . 127.9(3)
N1A C1A S1A . . 110.3(2)
N2A C1A S1A . . 121.7(2)
N1A C2A C3A . . 120.0(3)
N1A C2A C5A . . 117.2(3)
C3A C2A C5A . . 122.8(3)
C2A C3A C4A . . 119.9(3)
C2A C3A H1A . . 120.0
C4A C3A H1A . . 120.0
N2A C4A C3A . . 120.3(3)
N2A C4A C6A . . 116.5(3)
C3A C4A C6A . . 123.2(3)
C2A C5A H2A . . 109.5
C2A C5A H4A . . 109.5
H2A C5A H4A . . 109.5
C2A C5A H3A . . 109.5
H2A C5A H3A . . 109.5
H4A C5A H3A . . 109.5
C4A C6A H7A . . 109.5
C4A C6A H5A . . 109.5
H7A C6A H5A . . 109.5
C4A C6A H6A . . 109.5
H7A C6A H6A . . 109.5
H5A C6A H6A . . 109.5
N2B C1B N1B . . 129.9(3)
N2B C1B S1B . . 120.5(2)
N1B C1B S1B . . 109.5(2)
N1B C2B C3B . . 120.1(3)
N1B C2B C5B . . 116.9(3)
C3B C2B C5B . . 123.0(3)
C4B C3B C2B . . 119.3(3)
C4B C3B H1B . . 120.4
C2B C3B H1B . . 120.4
N2B C4B C3B . . 121.2(3)
N2B C4B C6B . . 116.7(3)
C3B C4B C6B . . 122.1(3)
C2B C5B H2B . . 109.5
C2B C5B H4B . . 109.5
H2B C5B H4B . . 109.5
C2B C5B H3B . . 109.5
H2B C5B H3B . . 109.5
H4B C5B H3B . . 109.5
C4B C6B H5B . . 109.5
C4B C6B H6B . . 109.5
H5B C6B H6B . . 109.5
C4B C6B H7B . . 109.5
H5B C6B H7B . . 109.5
H6B C6B H7B . . 109.5
N2A Cu1 S1B . . 90.77(7)
N2A Cu1 Br1 . . 122.47(7)
S1B Cu1 Br1 . . 112.43(3)
N2A Cu1 Br1 . 7_556 108.72(7)
S1B Cu1 Br1 . 7_556 110.22(3)
Br1 Cu1 Br1 . 7_556 110.523(16)
N2A Cu1 Cu1 . 7_556 138.63(7)
S1B Cu1 Cu1 . 7_556 129.62(3)
Br1 Cu1 Cu1 . 7_556 56.200(16)
Br1 Cu1 Cu1 7_556 7_556 54.323(15)
C1A N1A C2A . . 116.6(3)
C1A N2A C4A . . 115.2(3)
C1A N2A Cu1 . . 122.05(19)
C4A N2A Cu1 . . 122.3(2)
C1B N1B C2B . . 115.2(3)
C1B N2B C4B . . 114.3(3)
C1A S1A S1B . . 105.86(11)
C1B S1B S1A . . 104.42(11)
C1B S1B Cu1 . . 101.24(10)
S1A S1B Cu1 . . 99.01(4)
Cu1 Br1 Cu1 . 7_556 69.476(16)

loop_
_geom_bond_atom_site_label_1
_geom_bond_atom_site_label_2
_geom_bond_site_symmetry_2
_geom_bond_distance
C1A N1A . 1.319(4)
C1A N2A . 1.332(4)
C1A S1A . 1.774(3)
C2A N1A . 1.341(4)
C2A C3A . 1.371(5)
C2A C5A . 1.496(4)
C3A C4A . 1.372(4)
C3A H1A . 0.9300
C4A N2A . 1.358(4)
C4A C6A . 1.495(5)
C5A H2A . 0.9600
C5A H4A . 0.9600
C5A H3A . 0.9600
C6A H7A . 0.9600
C6A H5A . 0.9600
C6A H6A . 0.9600
C1B N2B . 1.315(4)
C1B N1B . 1.323(4)
C1B S1B . 1.798(3)
C2B N1B . 1.342(4)
C2B C3B . 1.381(5)
C2B C5B . 1.498(5)
C3B C4B . 1.375(5)
C3B H1B . 0.9300
C4B N2B . 1.346(4)
C4B C6B . 1.501(5)
C5B H2B . 0.9600
C5B H4B . 0.9600
C5B H3B . 0.9600
C6B H5B . 0.9600
C6B H6B . 0.9600
C6B H7B . 0.9600
Cu1 N2A . 2.033(2)
Cu1 S1B . 2.3754(9)
Cu1 Br1 . 2.4114(5)
Cu1 Br1 7_556 2.4669(5)
Cu1 Cu1 7_556 2.7801(7)
S1A S1B . 2.0318(13)
Br1 Cu1 7_556 2.4668(5)
